data_4326415
loop_
_publ_author_name
'Karah E. Knope'
'Richard E. Wilson'
'Monica Vasiliu'
'David A. Dixon'
'L. Soderholm'

_publ_contact_author_address
;
Chemical Sciences and Engineering Division
Argonne National Laboratory
9700 South Cass Avenue
Argonne, IL 60439
;
_publ_contact_author_email ls@anl.gov
_publ_contact_author_name 'L. Soderholm'
_publ_contact_author_phone 630-252-4364
_publ_section_title
;
 Thorium(IV) Molecular Clusters with a Hexanuclear Th Core
;
_journal_name_full 'Inorganic Chemistry'
_journal_page_first 9696
_journal_page_last 9704
_journal_paper_doi 10.1021/ic2014946
_journal_volume 50
_journal_year 2011
_chemical_formula_moiety 'C24 H52 O38 Th6'
_chemical_formula_sum 'C24 H52 O38 Th6'
_chemical_formula_weight 2340.90
_chemical_name_systematic
; 
 ? 
;
_space_group_IT_number 148
_symmetry_cell_setting trigonal
_symmetry_space_group_name_Hall '-R 3'
_symmetry_space_group_name_H-M 'R -3 :H'
_atom_sites_solution_hydrogens geom
_atom_sites_solution_primary direct
_atom_sites_solution_secondary difmap
_audit_creation_method SHELXL-97
_cell_angle_alpha 90.00
_cell_angle_beta 90.00
_cell_angle_gamma 120.00
_cell_formula_units_Z 3
_cell_length_a 16.7506(19)
_cell_length_b 16.7506(19)
_cell_length_c 19.078(5)
_cell_measurement_reflns_used 1009
_cell_measurement_temperature 100(2)
_cell_measurement_theta_max 19.01
_cell_measurement_theta_min 4.29
_cell_volume 4635.8(14)
_computing_cell_refinement 'Bruker Apex2'
_computing_data_collection 'Bruker Apex2'
_computing_data_reduction 'Bruker SAINT'
_computing_molecular_graphics CrystalMaker
_computing_publication_material 'WinGX v1.80.05'
_computing_structure_refinement 'SHELXL-97 (Sheldrick, 2008)'
_computing_structure_solution 'SHELXS-97 (Sheldrick, 2008)'
_diffrn_ambient_temperature 100(2)
_diffrn_measured_fraction_theta_full 0.990
_diffrn_measured_fraction_theta_max 0.990
_diffrn_measurement_device_type 'Bruker APEX II CCD'
_diffrn_measurement_method 'omega scans'
_diffrn_radiation_monochromator graphite
_diffrn_radiation_source 'fine-focus sealed tube'
_diffrn_radiation_type MoK\a
_diffrn_radiation_wavelength 0.71073
_diffrn_reflns_av_R_equivalents 0.1177
_diffrn_reflns_av_sigmaI/netI 0.0697
_diffrn_reflns_limit_h_max 20
_diffrn_reflns_limit_h_min -20
_diffrn_reflns_limit_k_max 20
_diffrn_reflns_limit_k_min -20
_diffrn_reflns_limit_l_max 23
_diffrn_reflns_limit_l_min -23
_diffrn_reflns_number 17480
_diffrn_reflns_theta_full 26.52
_diffrn_reflns_theta_max 26.52
_diffrn_reflns_theta_min 4.21
_exptl_absorpt_coefficient_mu 14.466
_exptl_absorpt_correction_T_max 0.420
_exptl_absorpt_correction_T_min 0.327
_exptl_absorpt_correction_type multi-scan
_exptl_absorpt_process_details SADABS
_exptl_crystal_colour colorless
_exptl_crystal_density_diffrn 2.515
_exptl_crystal_description block
_exptl_crystal_F_000 3120
_exptl_crystal_size_max 0.08
_exptl_crystal_size_mid 0.08
_exptl_crystal_size_min 0.06
_refine_diff_density_max 1.471
_refine_diff_density_min -1.211
_refine_diff_density_rms 0.261
_refine_ls_extinction_method none
_refine_ls_goodness_of_fit_ref 0.956
_refine_ls_hydrogen_treatment mixed
_refine_ls_matrix_type full
_refine_ls_number_parameters 110
_refine_ls_number_reflns 2126
_refine_ls_number_restraints 63
_refine_ls_restrained_S_all 0.944
_refine_ls_R_factor_all 0.0656
_refine_ls_R_factor_gt 0.0400
_refine_ls_shift/su_max 0.000
_refine_ls_shift/su_mean 0.000
_refine_ls_structure_factor_coef Fsqd
_refine_ls_weighting_details 'calc w=1/[\s^2^(Fo^2^)+(0.0393P)^2^+0.0000P] where P=(Fo^2^+2Fc^2^)/3'
_refine_ls_weighting_scheme calc
_refine_ls_wR_factor_gt 0.0766
_refine_ls_wR_factor_ref 0.0831
_reflns_number_gt 1580
_reflns_number_total 2126
_reflns_threshold_expression >2sigma(I)
_cod_data_source_file ic2014946_si_002_3.cif
_cod_data_source_block C24H52O38Th6
_cod_original_cell_volume 4635.8(13)
_cod_original_sg_symbol_H-M 'R -3'
_cod_database_code 4326415

loop_
_symmetry_equiv_pos_as_xyz
'x, y, z'
'-y, x-y, z'
'-x+y, -x, z'
'x+2/3, y+1/3, z+1/3'
'-y+2/3, x-y+1/3, z+1/3'
'-x+y+2/3, -x+1/3, z+1/3'
'x+1/3, y+2/3, z+2/3'
'-y+1/3, x-y+2/3, z+2/3'
'-x+y+1/3, -x+2/3, z+2/3'
'-x, -y, -z'
'y, -x+y, -z'
'x-y, x, -z'
'-x+2/3, -y+1/3, -z+1/3'
'y+2/3, -x+y+1/3, -z+1/3'
'x-y+2/3, x+1/3, -z+1/3'
'-x+1/3, -y+2/3, -z+2/3'
'y+1/3, -x+y+2/3, -z+2/3'
'x-y+1/3, x+2/3, -z+2/3'

loop_
_atom_site_label
_atom_site_type_symbol
_atom_site_fract_x
_atom_site_fract_y
_atom_site_fract_z
_atom_site_U_iso_or_equiv
_atom_site_adp_type
_atom_site_occupancy
_atom_site_symmetry_multiplicity
_atom_site_calc_flag
_atom_site_refinement_flags
Th1 Th 0.14977(2) 0.03250(3) 0.585526(19) 0.01507(12) Uani 1 1 d U
O1 O 0.2905(5) 0.0609(5) 0.6634(4) 0.0214(15) Uani 1 1 d DU
O2 O 0.0000 0.0000 0.6178(10) 0.053(4) Uani 1 3 d SU
O3 O 0.0310(5) -0.1124(7) 0.5394(4) 0.059(3) Uani 1 1 d U
O4 O 0.3008(5) 0.1682(5) 0.5478(4) 0.0231(15) Uani 1 1 d U
O5 O 0.1059(5) -0.0732(5) 0.6865(4) 0.0269(16) Uani 1 1 d U
O6 O 0.2272(5) -0.0524(5) 0.5506(4) 0.0267(17) Uani 1 1 d U
O7 O 0.1827(5) 0.1421(5) 0.6836(4) 0.0259(16) Uani 1 1 d U
C1 C 0.3288(7) 0.2235(7) 0.4970(6) 0.022(2) Uani 1 1 d U
C2 C 0.4313(8) 0.2895(9) 0.4932(7) 0.039(3) Uani 1 1 d U
H2A H 0.4613 0.2781 0.5316 0.059 Uiso 1 1 calc R
H2B H 0.4431 0.3517 0.4958 0.059 Uiso 1 1 calc R
H2C H 0.4549 0.2808 0.4498 0.059 Uiso 1 1 calc R
C3 C 0.0383(8) -0.1435(7) 0.7116(6) 0.025(2) Uani 1 1 d U
C4 C 0.0516(9) -0.1832(9) 0.7772(7) 0.043(3) Uani 1 1 d U
H4A H 0.1141 -0.1462 0.7929 0.064 Uiso 1 1 calc R
H4B H 0.0388 -0.2450 0.7684 0.064 Uiso 1 1 calc R
H4C H 0.0104 -0.1842 0.8126 0.064 Uiso 1 1 calc R
H1A H 0.287(7) 0.074(8) 0.704(2) 0.04(3) Uiso 1 1 d D
H1B H 0.340(4) 0.094(7) 0.645(5) 0.04(3) Uiso 1 1 d D

loop_
_atom_site_aniso_label
_atom_site_aniso_U_11
_atom_site_aniso_U_22
_atom_site_aniso_U_33
_atom_site_aniso_U_23
_atom_site_aniso_U_13
_atom_site_aniso_U_12
Th1 0.0139(2) 0.0166(2) 0.01451(19) -0.00054(15) -0.00074(15) 0.00740(16)
O1 0.014(3) 0.028(4) 0.020(4) -0.001(3) -0.005(3) 0.009(3)
O2 0.009(3) 0.009(3) 0.142(16) 0.000 0.000 0.0044(17)
O3 0.013(4) 0.084(7) 0.030(4) -0.034(5) 0.010(3) -0.014(4)
O4 0.019(3) 0.024(4) 0.021(4) 0.006(3) 0.001(3) 0.007(3)
O5 0.022(4) 0.020(4) 0.031(4) 0.012(3) 0.004(3) 0.004(3)
O6 0.035(4) 0.042(4) 0.015(4) -0.012(3) -0.007(3) 0.028(4)
O7 0.027(4) 0.034(4) 0.027(4) -0.007(3) 0.001(3) 0.022(4)
C1 0.019(5) 0.021(5) 0.027(6) 0.000(4) 0.001(4) 0.011(4)
C2 0.025(6) 0.041(8) 0.041(8) 0.013(6) 0.004(5) 0.009(5)
C3 0.030(6) 0.013(5) 0.022(5) 0.003(4) 0.005(5) 0.004(4)
C4 0.030(7) 0.034(7) 0.044(8) 0.026(6) -0.002(6) 0.001(6)

loop_
_atom_type_symbol
_atom_type_description
_atom_type_scat_dispersion_real
_atom_type_scat_dispersion_imag
_atom_type_scat_source
C C 0.0033 0.0016 'International Tables Vol C Tables 4.2.6.8 and 6.1.1.4'
O O 0.0106 0.0060 'International Tables Vol C Tables 4.2.6.8 and 6.1.1.4'
Th Th -7.2400 8.8979 'International Tables Vol C Tables 4.2.6.8 and 6.1.1.4'
H H 0.0000 0.0000 'International Tables Vol C Tables 4.2.6.8 and 6.1.1.4'

loop_
_geom_angle_atom_site_label_1
_geom_angle_atom_site_label_2
_geom_angle_atom_site_label_3
_geom_angle
_geom_angle_site_symmetry_1
_geom_angle_site_symmetry_3
O2 Th1 O3 102.8(5) . 12_556
O2 Th1 O3 67.5(3) . 2
O3 Th1 O3 67.4(3) 12_556 2
O2 Th1 O3 67.5(3) . .
O3 Th1 O3 67.3(3) 12_556 .
O3 Th1 O3 104.0(6) 2 .
O2 Th1 O6 138.2(2) . .
O3 Th1 O6 75.9(3) 12_556 .
O3 Th1 O6 140.1(3) 2 .
O3 Th1 O6 74.1(3) . .
O2 Th1 O5 74.4(4) . .
O3 Th1 O5 141.0(3) 12_556 .
O3 Th1 O5 137.8(3) 2 .
O3 Th1 O5 76.3(3) . .
O6 Th1 O5 81.4(3) . .
O2 Th1 O7 78.0(4) . .
O3 Th1 O7 138.9(2) 12_556 .
O3 Th1 O7 75.6(3) 2 .
O3 Th1 O7 141.9(3) . .
O6 Th1 O7 130.4(2) . .
O5 Th1 O7 79.5(2) . .
O2 Th1 O4 138.88(18) . .
O3 Th1 O4 75.1(3) 12_556 .
O3 Th1 O4 74.3(3) 2 .
O3 Th1 O4 139.2(2) . .
O6 Th1 O4 82.0(3) . .
O5 Th1 O4 132.5(2) . .
O7 Th1 O4 78.3(2) . .
O2 Th1 O1 130.4(5) . .
O3 Th1 O1 126.8(3) 12_556 .
O3 Th1 O1 128.7(3) 2 .
O3 Th1 O1 127.2(3) . .
O6 Th1 O1 64.5(2) . .
O5 Th1 O1 66.8(2) . .
O7 Th1 O1 65.9(2) . .
O4 Th1 O1 65.9(2) . .
O2 Th1 Th1 33.25(19) . 2
O3 Th1 Th1 88.0(3) 12_556 2
O3 Th1 Th1 34.7(2) 2 2
O3 Th1 Th1 88.0(3) . 2
O6 Th1 Th1 159.38(16) . 2
O5 Th1 Th1 104.53(18) . 2
O7 Th1 Th1 70.17(16) . 2
O4 Th1 Th1 106.46(17) . 2
O1 Th1 Th1 136.04(16) . 2
O2 Th1 Th1 33.25(19) . 3
O3 Th1 Th1 88.0(3) 12_556 3
O3 Th1 Th1 88.0(3) 2 3
O3 Th1 Th1 34.6(2) . 3
O6 Th1 Th1 105.93(19) . 3
O5 Th1 Th1 68.31(17) . 3
O7 Th1 Th1 108.52(17) . 3
O4 Th1 Th1 159.14(16) . 3
O1 Th1 Th1 134.98(17) . 3
Th1 Th1 Th1 60.0 2 3
O2 Th1 Th1 86.3(4) . 12_556
O3 Th1 Th1 33.9(2) 12_556 12_556
O3 Th1 Th1 33.6(2) 2 12_556
O3 Th1 Th1 87.1(3) . 12_556
O6 Th1 Th1 107.82(17) . 12_556
O5 Th1 Th1 158.20(17) . 12_556
O7 Th1 Th1 106.71(17) . 12_556
O4 Th1 Th1 69.14(16) . 12_556
O1 Th1 Th1 134.99(17) . 12_556
Th1 Th1 Th1 60.210(8) 2 12_556
Th1 Th1 Th1 90.0 3 12_556
Th1 O1 H1A 114(8) . .
Th1 O1 H1B 114(8) . .
H1A O1 H1B 113(6) . .
Th1 O2 Th1 113.5(4) 2 .
Th1 O2 Th1 113.5(4) 2 3
Th1 O2 Th1 113.5(4) . 3
Th1 O3 Th1 112.6(4) 11_556 3
Th1 O3 Th1 112.5(4) 11_556 .
Th1 O3 Th1 110.7(3) 3 .
C1 O4 Th1 136.2(7) . .
C3 O5 Th1 141.1(7) . .
C1 O6 Th1 139.3(7) 11_556 .
C3 O7 Th1 136.5(7) 2 .
O6 C1 O4 125.7(10) 12_556 .
O6 C1 C2 117.8(10) 12_556 .
O4 C1 C2 116.5(10) . .
C1 C2 H2A 109.5 . .
C1 C2 H2B 109.5 . .
H2A C2 H2B 109.5 . .
C1 C2 H2C 109.5 . .
H2A C2 H2C 109.5 . .
H2B C2 H2C 109.5 . .
O5 C3 O7 123.3(10) . 3
O5 C3 C4 118.4(10) . .
O7 C3 C4 118.3(9) 3 .
C3 C4 H4A 109.5 . .
C3 C4 H4B 109.5 . .
H4A C4 H4B 109.5 . .
C3 C4 H4C 109.5 . .
H4A C4 H4C 109.5 . .
H4B C4 H4C 109.5 . .

loop_
_geom_bond_atom_site_label_1
_geom_bond_atom_site_label_2
_geom_bond_distance
_geom_bond_site_symmetry_2
Th1 O2 2.367(5) .
Th1 O3 2.386(8) 12_556
Th1 O3 2.405(8) 2
Th1 O3 2.407(8) .
Th1 O6 2.448(7) .
Th1 O5 2.467(7) .
Th1 O7 2.483(7) .
Th1 O4 2.516(7) .
Th1 O1 2.621(7) .
Th1 Th1 3.9589(8) 2
Th1 Th1 3.9590(8) 3
Th1 Th1 3.9842(9) 12_556
O1 H1A 0.82(2) .
O1 H1B 0.81(2) .
O2 Th1 2.367(5) 2
O2 Th1 2.367(5) 3
O3 Th1 2.386(8) 11_556
O3 Th1 2.405(8) 3
O4 C1 1.258(12) .
O5 C3 1.250(12) .
O6 C1 1.250(12) 11_556
O7 C3 1.262(12) 2
C1 O6 1.250(12) 12_556
C1 C2 1.509(15) .
C2 H2A 0.9600 .
C2 H2B 0.9600 .
C2 H2C 0.9600 .
C3 O7 1.262(12) 3
C3 C4 1.487(15) .
C4 H4A 0.9600 .
C4 H4B 0.9600 .
C4 H4C 0.9600 .
